data_4307946
loop_
_publ_author_name
'F. Albert Cotton'
'Zhong Li'
'Carlos A. Murillo'
'Xiaoping Wang'
'Rongmin Yu'
'Qinliang Zhao'

_publ_section_title
;
Crystal-to-Crystal Oxidative Deprotonation of a Di(\m-hydroxo) to a
Di(\m-oxo) Dimer of Dimolybdenum Units
;
_journal_name_full 'Inorganic Chemistry'
_journal_page_first 3245
_journal_page_last 3250
_journal_paper_doi 10.1021/ic062443v
_journal_volume 46
_journal_year 2007
_chemical_formula_moiety 'C90H90Mo4N12O14, 0.46(CH2Cl2)'
_chemical_formula_sum 'C90.46 H90.92 Cl0.92 Mo4 N12 O14'
_chemical_formula_weight 1986.32
_chemical_name_common '[Mo2(DAniF)3]2(OH?)2,0.46CH2Cl2'
_chemical_name_systematic
; 
 ? 
;
_space_group_IT_number 2
_symmetry_cell_setting triclinic
_symmetry_space_group_name_Hall '-P 1'
_symmetry_space_group_name_H-M 'P -1'
_atom_sites_solution_hydrogens geom
_atom_sites_solution_primary direct
_atom_sites_solution_secondary difmap
_audit_creation_method SHELXL-97
_cell_angle_alpha 92.301(4)
_cell_angle_beta 91.046(4)
_cell_angle_gamma 95.794(3)
_cell_formula_units_Z 2
_cell_length_a 14.758(3)
_cell_length_b 17.262(4)
_cell_length_c 17.517(4)
_cell_measurement_reflns_used 7693
_cell_measurement_temperature 213(2)
_cell_measurement_theta_max 25.63
_cell_measurement_theta_min 2.28
_cell_volume 4435.0(17)
_computing_cell_refinement SAINT
_computing_data_collection SMART
_computing_data_reduction SAINT
_computing_molecular_graphics XP
_computing_publication_material CIFTAB
_computing_structure_refinement 'SHELXL-97 (Sheldrick, 1997)'
_computing_structure_solution 'SHELXS-97 (Sheldrick, 1990)'
_diffrn_ambient_temperature 213(2)
_diffrn_measured_fraction_theta_full 0.969
_diffrn_measured_fraction_theta_max 0.969
_diffrn_measurement_device_type 'BRUKER SMART 1000'
_diffrn_measurement_method \w-scans
_diffrn_radiation_monochromator graphite
_diffrn_radiation_source 'fine-focus sealed tube'
_diffrn_radiation_type MoK\a
_diffrn_radiation_wavelength 0.71073
_diffrn_reflns_av_R_equivalents 0.0415
_diffrn_reflns_av_sigmaI/netI 0.0591
_diffrn_reflns_limit_h_max 17
_diffrn_reflns_limit_h_min -17
_diffrn_reflns_limit_k_max 20
_diffrn_reflns_limit_k_min -20
_diffrn_reflns_limit_l_max 21
_diffrn_reflns_limit_l_min -19
_diffrn_reflns_number 30605
_diffrn_reflns_theta_full 25.68
_diffrn_reflns_theta_max 25.68
_diffrn_reflns_theta_min 1.79
_diffrn_standards_number 0
_exptl_absorpt_coefficient_mu 0.650
_exptl_absorpt_correction_T_max 0.9379
_exptl_absorpt_correction_T_min 0.8703
_exptl_absorpt_correction_type multi-scan
_exptl_absorpt_process_details SADABS
_exptl_crystal_colour orange
_exptl_crystal_density_diffrn 1.487
_exptl_crystal_density_method 'not measured'
_exptl_crystal_description block
_exptl_crystal_F_000 2026
_exptl_crystal_size_max 0.22
_exptl_crystal_size_mid 0.14
_exptl_crystal_size_min 0.10
_refine_diff_density_max 2.234
_refine_diff_density_min -0.580
_refine_diff_density_rms 0.099
_refine_ls_extinction_method none
_refine_ls_goodness_of_fit_ref 1.034
_refine_ls_hydrogen_treatment noref
_refine_ls_matrix_type full
_refine_ls_number_parameters 1080
_refine_ls_number_reflns 16324
_refine_ls_number_restraints 16
_refine_ls_restrained_S_all 1.036
_refine_ls_R_factor_all 0.0697
_refine_ls_R_factor_gt 0.0487
_refine_ls_shift/su_max 0.001
_refine_ls_shift/su_mean 0.000
_refine_ls_structure_factor_coef Fsqd
_refine_ls_weighting_details 'calc w=1/[\s^2^(Fo^2^)+(0.0606P)^2^+8.9182P] where P=(Fo^2^+2Fc^2^)/3'
_refine_ls_weighting_scheme calc
_refine_ls_wR_factor_gt 0.1241
_refine_ls_wR_factor_ref 0.1465
_reflns_number_gt 12386
_reflns_number_total 16324
_reflns_threshold_expression >2sigma(I)
_cod_data_source_file ic062443vsi20070207_040322_02.cif
_cod_data_source_block xl1?0.457CH2Cl2-2
_cod_original_cell_volume 4435.3(16)
_cod_database_code 4307946

loop_
_symmetry_equiv_pos_as_xyz
'x, y, z'
'-x, -y, -z'

loop_
_atom_site_label
_atom_site_type_symbol
_atom_site_fract_x
_atom_site_fract_y
_atom_site_fract_z
_atom_site_U_iso_or_equiv
_atom_site_adp_type
_atom_site_occupancy
_atom_site_symmetry_multiplicity
_atom_site_calc_flag
_atom_site_refinement_flags
_atom_site_disorder_assembly
_atom_site_disorder_group
Mo1 Mo 0.62101(2) -0.02182(2) -0.07089(2) 0.02925(10) Uani 1 1 d . . .
Mo2 Mo 0.49361(2) -0.03450(2) -0.12889(2) 0.02936(10) Uani 1 1 d . . .
Mo3 Mo 0.51020(2) 0.51562(2) 0.37259(2) 0.03513(11) Uani 1 1 d . . .
Mo4 Mo 0.63378(2) 0.51159(2) 0.43389(2) 0.03809(11) Uani 1 1 d . A .
N1 N 0.6369(2) 0.1021(2) -0.0909(2) 0.0361(8) Uani 1 1 d . . .
N2 N 0.4983(2) 0.0861(2) -0.1544(2) 0.0363(8) Uani 1 1 d . . .
N3 N 0.6917(2) -0.0405(2) -0.1738(2) 0.0363(8) Uani 1 1 d . . .
N4 N 0.5535(2) -0.0519(2) -0.2363(2) 0.0357(8) Uani 1 1 d . . .
N5 N 0.6077(2) -0.1433(2) -0.0423(2) 0.0349(8) Uani 1 1 d . . .
N6 N 0.4706(2) -0.1560(2) -0.1083(2) 0.0354(8) Uani 1 1 d . . .
N7 N 0.5137(2) 0.6398(2) 0.3931(3) 0.0462(10) Uani 1 1 d . . .
N8 N 0.6487(3) 0.6351(2) 0.4598(3) 0.0510(11) Uani 1 1 d . . .
N9 N 0.5792(2) 0.5316(2) 0.2681(2) 0.0390(8) Uani 1 1 d . . .
N10 N 0.7138(2) 0.5288(2) 0.3345(2) 0.0385(8) Uani 1 1 d D . .
N11 N 0.4909(3) 0.3918(2) 0.3527(3) 0.0521(11) Uani 1 1 d . . .
N12 N 0.6268(3) 0.3877(3) 0.4174(3) 0.0596(13) Uani 1 1 d D . .
O22 O 0.2352(4) 0.1930(4) -0.3456(3) 0.115(2) Uani 1 1 d . . .
O3 O 1.0717(2) 0.0046(3) -0.1786(3) 0.0725(12) Uani 1 1 d . . .
O4 O 0.3365(3) -0.0091(2) -0.4919(2) 0.0652(11) Uani 1 1 d . . .
O5 O 0.8683(3) -0.2866(3) 0.1224(4) 0.122(2) Uani 1 1 d . . .
O6 O 0.1725(3) -0.3538(4) -0.2246(4) 0.151(3) Uani 1 1 d . . .
O7 O 0.2312(3) 0.8078(2) 0.2962(3) 0.0701(11) Uani 1 1 d . . .
O8 O 0.9402(3) 0.7760(3) 0.6410(3) 0.0967(17) Uani 1 1 d . . .
O9 O 0.3927(3) 0.5861(3) -0.0022(2) 0.0828(14) Uani 1 1 d . . .
O11 O 0.2009(3) 0.2506(3) 0.1705(3) 0.0822(14) Uani 1 1 d . . .
O1 O 0.6026(2) 0.0143(2) 0.04391(18) 0.0509(9) Uani 1 1 d . . .
O2 O 0.5950(2) 0.4956(4) 0.5478(2) 0.108(2) Uani 1 1 d . . .
C10 C 0.5715(3) 0.1318(3) -0.1301(3) 0.0410(11) Uani 1 1 d . . .
H10A H 0.5772 0.1851 -0.1405 0.049 Uiso 1 1 calc R . .
C11 C 0.71090(16) 0.15617(15) -0.05950(19) 0.0393(10) Uani 1 1 d G . .
C12 C 0.70076(16) 0.23398(16) -0.0417(2) 0.0520(13) Uani 1 1 d G . .
H12 H 0.6438 0.2529 -0.0487 0.062 Uiso 1 1 calc R . .
C13 C 0.7748(2) 0.28375(13) -0.0137(2) 0.0661(17) Uani 1 1 d G . .
H13 H 0.7680 0.3364 -0.0016 0.079 Uiso 1 1 calc R . .
C14 C 0.85907(18) 0.25571(17) -0.0034(2) 0.0594(15) Uani 1 1 d GD . .
C15 C 0.86921(15) 0.17791(18) -0.0211(2) 0.0507(12) Uani 1 1 d G . .
H15 H 0.9262 0.1589 -0.0142 0.061 Uiso 1 1 calc R . .
C16 C 0.79513(19) 0.12813(13) -0.04921(19) 0.0434(11) Uani 1 1 d G . .
H16 H 0.8020 0.0755 -0.0612 0.052 Uiso 1 1 calc R . .
O21 O 0.9364(3) 0.3009(2) 0.0241(3) 0.0909(16) Uani 1 1 d D . .
C17 C 0.9316(6) 0.3825(4) 0.0329(8) 0.187(6) Uani 1 1 d D . .
H17D H 0.8772 0.3962 0.0071 0.280 Uiso 1 1 calc R . .
H17E H 0.9849 0.4099 0.0110 0.280 Uiso 1 1 calc R . .
H17F H 0.9296 0.3972 0.0869 0.280 Uiso 1 1 calc R . .
C21 C 0.4311(3) 0.1164(3) -0.2009(3) 0.0369(10) Uani 1 1 d . . .
C22 C 0.4366(4) 0.1908(3) -0.2271(3) 0.0620(15) Uani 1 1 d . . .
H22B H 0.4869 0.2265 -0.2128 0.074 Uiso 1 1 calc R . .
C23 C 0.3690(5) 0.2133(4) -0.2742(4) 0.0746(19) Uani 1 1 d . . .
H23A H 0.3742 0.2644 -0.2913 0.090 Uiso 1 1 calc R . .
C24 C 0.2955(4) 0.1638(4) -0.2964(3) 0.0680(17) Uani 1 1 d . . .
C25 C 0.2877(4) 0.0893(4) -0.2713(3) 0.0646(16) Uani 1 1 d . . .
H25A H 0.2370 0.0542 -0.2861 0.077 Uiso 1 1 calc R . .
C26 C 0.3553(3) 0.0663(3) -0.2238(3) 0.0514(13) Uani 1 1 d . . .
H26A H 0.3497 0.0152 -0.2067 0.062 Uiso 1 1 calc R . .
C27 C 0.1663(6) 0.1442(8) -0.3789(6) 0.158(5) Uani 1 1 d . . .
H27A H 0.1287 0.1737 -0.4104 0.237 Uiso 1 1 calc R . .
H27B H 0.1296 0.1194 -0.3396 0.237 Uiso 1 1 calc R . .
H27C H 0.1917 0.1046 -0.4105 0.237 Uiso 1 1 calc R . .
C30 C 0.6435(3) -0.0457(3) -0.2383(3) 0.0388(10) Uani 1 1 d . . .
H30A H 0.6729 -0.0451 -0.2855 0.047 Uiso 1 1 calc R . .
C31 C 0.7890(3) -0.0314(3) -0.1769(3) 0.0372(10) Uani 1 1 d . . .
C32 C 0.8347(3) 0.0169(3) -0.2282(3) 0.0479(12) Uani 1 1 d . . .
H32A H 0.8014 0.0426 -0.2638 0.057 Uiso 1 1 calc R . .
C33 C 0.9294(3) 0.0276(3) -0.2272(3) 0.0576(14) Uani 1 1 d . . .
H33A H 0.9600 0.0597 -0.2626 0.069 Uiso 1 1 calc R . .
C34 C 0.9782(3) -0.0095(3) -0.1738(3) 0.0520(13) Uani 1 1 d . . .
C35 C 0.9344(3) -0.0564(3) -0.1217(3) 0.0483(12) Uani 1 1 d . . .
H35A H 0.9678 -0.0806 -0.0849 0.058 Uiso 1 1 calc R . .
C36 C 0.8393(3) -0.0676(3) -0.1243(3) 0.0422(11) Uani 1 1 d . . .
H36A H 0.8088 -0.1005 -0.0895 0.051 Uiso 1 1 calc R . .
C37 C 1.1244(4) -0.0333(4) -0.1254(5) 0.085(2) Uani 1 1 d . . .
H37A H 1.1884 -0.0160 -0.1308 0.128 Uiso 1 1 calc R . .
H37B H 1.1145 -0.0893 -0.1352 0.128 Uiso 1 1 calc R . .
H37C H 1.1061 -0.0206 -0.0738 0.128 Uiso 1 1 calc R . .
C41 C 0.5042(3) -0.0430(3) -0.3056(2) 0.0361(10) Uani 1 1 d . . .
C42 C 0.5192(3) 0.0245(3) -0.3458(3) 0.0448(11) Uani 1 1 d . . .
H42A H 0.5669 0.0622 -0.3299 0.054 Uiso 1 1 calc R . .
C43 C 0.4658(4) 0.0380(3) -0.4087(3) 0.0501(12) Uani 1 1 d . . .
H43A H 0.4770 0.0842 -0.4350 0.060 Uiso 1 1 calc R . .
C44 C 0.3956(4) -0.0177(3) -0.4324(3) 0.0490(12) Uani 1 1 d . . .
C45 C 0.3807(4) -0.0863(3) -0.3940(3) 0.0521(13) Uani 1 1 d . . .
H45A H 0.3339 -0.1245 -0.4108 0.063 Uiso 1 1 calc R . .
C46 C 0.4346(3) -0.0988(3) -0.3309(3) 0.0437(11) Uani 1 1 d . . .
H46A H 0.4239 -0.1454 -0.3050 0.052 Uiso 1 1 calc R . .
C47 C 0.3384(5) 0.0645(4) -0.5231(4) 0.079(2) Uani 1 1 d . . .
H47A H 0.2925 0.0630 -0.5636 0.118 Uiso 1 1 calc R . .
H47B H 0.3981 0.0787 -0.5437 0.118 Uiso 1 1 calc R . .
H47C H 0.3260 0.1027 -0.4836 0.118 Uiso 1 1 calc R . .
C50 C 0.5316(3) -0.1863(3) -0.0660(3) 0.0376(10) Uani 1 1 d . . .
H50A H 0.5214 -0.2386 -0.0524 0.045 Uiso 1 1 calc R . .
C51 C 0.6732(3) -0.1808(3) 0.0000(3) 0.0418(11) Uani 1 1 d . . .
C52 C 0.6867(4) -0.2589(3) -0.0133(4) 0.0678(18) Uani 1 1 d . . .
H52A H 0.6512 -0.2889 -0.0510 0.081 Uiso 1 1 calc R . .
C53 C 0.7517(4) -0.2927(4) 0.0281(5) 0.096(3) Uani 1 1 d . . .
H53A H 0.7592 -0.3457 0.0195 0.115 Uiso 1 1 calc R . .
C54 C 0.8058(4) -0.2485(4) 0.0822(5) 0.083(2) Uani 1 1 d . . .
C55 C 0.7943(4) -0.1717(4) 0.0954(4) 0.0704(17) Uani 1 1 d . . .
H55A H 0.8309 -0.1415 0.1323 0.084 Uiso 1 1 calc R . .
C56 C 0.7284(4) -0.1387(3) 0.0541(3) 0.0577(14) Uani 1 1 d . . .
H56A H 0.7212 -0.0857 0.0634 0.069 Uiso 1 1 calc R . .
C57 C 0.9310(6) -0.2404(7) 0.1699(8) 0.186(7) Uani 1 1 d . . .
H57A H 0.9728 -0.2730 0.1931 0.279 Uiso 1 1 calc R . .
H57B H 0.8989 -0.2144 0.2097 0.279 Uiso 1 1 calc R . .
H57C H 0.9649 -0.2017 0.1400 0.279 Uiso 1 1 calc R . .
C61 C 0.3943(3) -0.2068(3) -0.1378(3) 0.0417(11) Uani 1 1 d . . .
C62 C 0.3123(3) -0.1771(3) -0.1504(3) 0.0565(14) Uani 1 1 d . . .
H62A H 0.3075 -0.1241 -0.1385 0.068 Uiso 1 1 calc R . .
C63 C 0.2367(4) -0.2234(4) -0.1802(4) 0.080(2) Uani 1 1 d . . .
H63A H 0.1817 -0.2018 -0.1890 0.095 Uiso 1 1 calc R . .
C64 C 0.2430(4) -0.3017(4) -0.1968(5) 0.096(3) Uani 1 1 d . . .
C65 C 0.3256(4) -0.3321(4) -0.1859(4) 0.084(2) Uani 1 1 d . . .
H65A H 0.3305 -0.3850 -0.1982 0.101 Uiso 1 1 calc R . .
C66 C 0.3997(3) -0.2853(3) -0.1574(3) 0.0540(14) Uani 1 1 d . . .
H66A H 0.4554 -0.3065 -0.1508 0.065 Uiso 1 1 calc R . .
C67 C 0.0873(5) -0.3232(7) -0.2390(7) 0.186(7) Uani 1 1 d . . .
H67A H 0.0431 -0.3648 -0.2590 0.279 Uiso 1 1 calc R . .
H67B H 0.0958 -0.2829 -0.2761 0.279 Uiso 1 1 calc R . .
H67C H 0.0656 -0.3012 -0.1918 0.279 Uiso 1 1 calc R . .
C70 C 0.5847(3) 0.6758(3) 0.4334(3) 0.0499(13) Uani 1 1 d . . .
H70A H 0.5889 0.7300 0.4430 0.060 Uiso 1 1 calc R . .
C71 C 0.4440(3) 0.6845(3) 0.3680(3) 0.0420(11) Uani 1 1 d . . .
C72 C 0.3931(3) 0.6601(3) 0.3026(3) 0.0488(12) Uani 1 1 d . . .
H72A H 0.4074 0.6153 0.2749 0.059 Uiso 1 1 calc R . .
C73 C 0.3225(3) 0.6991(3) 0.2768(3) 0.0506(12) Uani 1 1 d . . .
H73A H 0.2890 0.6807 0.2324 0.061 Uiso 1 1 calc R . .
C74 C 0.3012(3) 0.7654(3) 0.3165(3) 0.0485(12) Uani 1 1 d . . .
C75 C 0.3507(3) 0.7907(3) 0.3819(3) 0.0490(12) Uani 1 1 d . . .
H75A H 0.3365 0.8359 0.4090 0.059 Uiso 1 1 calc R . .
C76 C 0.4199(3) 0.7513(3) 0.4081(3) 0.0444(11) Uani 1 1 d . . .
H76A H 0.4518 0.7690 0.4535 0.053 Uiso 1 1 calc R . .
C77 C 0.1715(4) 0.7747(4) 0.2354(4) 0.080(2) Uani 1 1 d . . .
H77A H 0.1247 0.8091 0.2261 0.121 Uiso 1 1 calc R . .
H77B H 0.1432 0.7243 0.2496 0.121 Uiso 1 1 calc R . .
H77C H 0.2061 0.7685 0.1894 0.121 Uiso 1 1 calc R . .
C81 C 0.7211(3) 0.6757(3) 0.5052(3) 0.0487(12) Uani 1 1 d . . .
C82 C 0.8057(4) 0.6482(5) 0.5043(4) 0.109(3) Uani 1 1 d . . .
H82A H 0.8153 0.6047 0.4726 0.131 Uiso 1 1 calc R . .
C83 C 0.8767(4) 0.6843(6) 0.5499(5) 0.118(4) Uani 1 1 d . . .
H83A H 0.9340 0.6651 0.5477 0.141 Uiso 1 1 calc R . .
C84 C 0.8659(4) 0.7461(4) 0.5975(3) 0.0648(16) Uani 1 1 d . . .
C85 C 0.7822(4) 0.7733(3) 0.5992(3) 0.0537(13) Uani 1 1 d . . .
H85A H 0.7733 0.8170 0.6309 0.064 Uiso 1 1 calc R . .
C86 C 0.7103(3) 0.7373(3) 0.5546(3) 0.0447(11) Uani 1 1 d . . .
H86A H 0.6527 0.7556 0.5584 0.054 Uiso 1 1 calc R . .
C87 C 0.9344(6) 0.8441(5) 0.6860(5) 0.116(3) Uani 1 1 d . . .
H87A H 0.9901 0.8562 0.7162 0.174 Uiso 1 1 calc R . .
H87B H 0.8831 0.8365 0.7197 0.174 Uiso 1 1 calc R . .
H87C H 0.9258 0.8869 0.6532 0.174 Uiso 1 1 calc R . .
C90 C 0.6684(3) 0.5370(3) 0.2696(3) 0.0429(11) Uani 1 1 d . B .
H90A H 0.7005 0.5467 0.2245 0.052 Uiso 1 1 calc R . .
C91 C 0.5348(3) 0.5432(3) 0.1965(3) 0.0427(11) Uani 1 1 d . . .
C92 C 0.4679(4) 0.4885(3) 0.1671(3) 0.0523(13) Uani 1 1 d . . .
H92A H 0.4550 0.4419 0.1926 0.063 Uiso 1 1 calc R . .
C93 C 0.4186(4) 0.4998(4) 0.1007(3) 0.0614(15) Uani 1 1 d . . .
H93A H 0.3725 0.4617 0.0823 0.074 Uiso 1 1 calc R . .
C94 C 0.4377(4) 0.5674(4) 0.0622(3) 0.0596(15) Uani 1 1 d . . .
C95 C 0.5073(4) 0.6217(4) 0.0901(3) 0.0635(16) Uani 1 1 d . . .
H95A H 0.5221 0.6672 0.0632 0.076 Uiso 1 1 calc R . .
C96 C 0.5552(4) 0.6105(3) 0.1564(3) 0.0551(13) Uani 1 1 d . . .
H96A H 0.6018 0.6483 0.1745 0.066 Uiso 1 1 calc R . .
C97 C 0.3252(3) 0.5306(2) -0.0335(3) 0.095(3) Uani 1 1 d . . .
H97A H 0.2985 0.5506 -0.0787 0.143 Uiso 1 1 calc R . .
H97B H 0.2784 0.5196 0.0038 0.143 Uiso 1 1 calc R . .
H97C H 0.3521 0.4831 -0.0472 0.143 Uiso 1 1 calc R . .
C110 C 0.5553(3) 0.3507(2) 0.3811(3) 0.0625(17) Uani 1 1 d R A .
H11A H 0.5494 0.2960 0.3752 0.075 Uiso 1 1 calc R . .
C111 C 0.4162(3) 0.3519(3) 0.3090(3) 0.0486(13) Uani 1 1 d . . .
C112 C 0.3385(4) 0.3904(3) 0.2998(4) 0.0701(19) Uani 1 1 d . . .
H11B H 0.3356 0.4389 0.3256 0.084 Uiso 1 1 calc R . .
C113 C 0.2654(4) 0.3593(3) 0.2538(4) 0.0727(19) Uani 1 1 d . . .
H11C H 0.2140 0.3867 0.2480 0.087 Uiso 1 1 calc R . .
C114 C 0.2686(4) 0.2879(3) 0.2167(4) 0.0635(16) Uani 1 1 d . . .
C115 C 0.3450(4) 0.2479(3) 0.2259(4) 0.0590(14) Uani 1 1 d . . .
H11D H 0.3472 0.1989 0.2009 0.071 Uiso 1 1 calc R . .
C116 C 0.4175(3) 0.2800(3) 0.2715(3) 0.0518(13) Uani 1 1 d . . .
H11E H 0.4688 0.2524 0.2772 0.062 Uiso 1 1 calc R . .
C117 C 0.1252(5) 0.2919(5) 0.1555(6) 0.122(4) Uani 1 1 d . . .
H11F H 0.0812 0.2595 0.1232 0.183 Uiso 1 1 calc R . .
H11G H 0.1451 0.3391 0.1296 0.183 Uiso 1 1 calc R . .
H11H H 0.0973 0.3054 0.2032 0.183 Uiso 1 1 calc R . .
C121 C 0.6970(4) 0.3503(4) 0.4556(4) 0.039(2) Uani 0.554(4) 1 d PGD A 1
C122 C 0.7394(4) 0.3749(4) 0.5251(4) 0.048(2) Uani 0.554(4) 1 d PG A 1
H12A H 0.7185 0.4163 0.5540 0.058 Uiso 0.554(4) 1 calc PR A 1
C123 C 0.8127(4) 0.3384(4) 0.5519(3) 0.052(2) Uani 0.554(4) 1 d PG A 1
H12B H 0.8414 0.3551 0.5989 0.063 Uiso 0.554(4) 1 calc PR A 1
C124 C 0.8436(4) 0.2771(4) 0.5092(4) 0.055(2) Uani 0.554(4) 1 d PGD A 1
C125 C 0.8012(4) 0.2525(4) 0.4397(4) 0.061(3) Uani 0.554(4) 1 d PG A 1
H12C H 0.8221 0.2110 0.4108 0.074 Uiso 0.554(4) 1 calc PR A 1
C126 C 0.7279(4) 0.2890(4) 0.4129(3) 0.051(2) Uani 0.554(4) 1 d PG A 1
H12D H 0.6992 0.2723 0.3659 0.061 Uiso 0.554(4) 1 calc PR A 1
O12 O 0.9157(5) 0.2385(5) 0.5321(5) 0.082(2) Uani 0.554(4) 1 d PD A 1
C127 C 0.9611(10) 0.2610(12) 0.5945(9) 0.140(7) Uani 0.554(4) 1 d PD A 1
H12E H 1.0091 0.2275 0.6024 0.211 Uiso 0.554(4) 1 calc PR A 1
H12F H 0.9204 0.2581 0.6373 0.211 Uiso 0.554(4) 1 calc PR A 1
H12G H 0.9878 0.3144 0.5903 0.211 Uiso 0.554(4) 1 calc PR A 1
C141 C 0.7015(5) 0.3345(5) 0.4224(5) 0.039(2) Uani 0.446(4) 1 d PGD A 2
C142 C 0.7473(6) 0.3457(5) 0.4926(4) 0.048(2) Uani 0.446(4) 1 d PG A 2
H14A H 0.7312 0.3839 0.5282 0.058 Uiso 0.446(4) 1 calc PR A 2
C143 C 0.8169(5) 0.3003(5) 0.5102(4) 0.052(2) Uani 0.446(4) 1 d PG A 2
H14B H 0.8478 0.3079 0.5577 0.063 Uiso 0.446(4) 1 calc PR A 2
C144 C 0.8407(5) 0.2439(5) 0.4576(5) 0.055(2) Uani 0.446(4) 1 d PGD A 2
C145 C 0.7949(6) 0.2328(5) 0.3873(5) 0.061(3) Uani 0.446(4) 1 d PG A 2
H14C H 0.8109 0.1946 0.3517 0.074 Uiso 0.446(4) 1 calc PR A 2
C146 C 0.7253(6) 0.2781(5) 0.3697(4) 0.051(2) Uani 0.446(4) 1 d PG A 2
H14D H 0.6943 0.2706 0.3222 0.061 Uiso 0.446(4) 1 calc PR A 2
O14 O 0.9035(6) 0.1917(6) 0.4706(6) 0.082(2) Uani 0.446(4) 1 d PD A 2
C147 C 0.9420(14) 0.1873(16) 0.5361(11) 0.140(7) Uani 0.446(4) 1 d PD A 2
H14E H 0.9837 0.1473 0.5335 0.211 Uiso 0.446(4) 1 calc PR A 2
H14F H 0.8961 0.1741 0.5736 0.211 Uiso 0.446(4) 1 calc PR A 2
H14G H 0.9755 0.2371 0.5508 0.211 Uiso 0.446(4) 1 calc PR A 2
C101 C 0.8120(3) 0.5291(5) 0.3312(6) 0.0420(16) Uani 0.529(4) 1 d PGD B 1
C102 C 0.8618(4) 0.5687(4) 0.2757(4) 0.0547(19) Uani 0.529(4) 1 d PG B 1
H10B H 0.8321 0.5972 0.2400 0.066 Uiso 0.529(4) 1 calc PR B 1
C103 C 0.9555(4) 0.5662(5) 0.2730(4) 0.068(2) Uani 0.529(4) 1 d PG B 1
H10C H 0.9892 0.5930 0.2354 0.082 Uiso 0.529(4) 1 calc PR B 1
C104 C 0.9995(3) 0.5241(4) 0.3258(4) 0.055(2) Uani 0.529(4) 1 d PGD B 1
C105 C 0.9496(5) 0.4844(5) 0.3813(5) 0.049(2) Uani 0.529(4) 1 d PGD B 1
H10D H 0.9793 0.4559 0.4170 0.059 Uiso 0.529(4) 1 calc PR B 1
C106 C 0.8559(5) 0.4869(6) 0.3840(6) 0.042(3) Uani 0.529(4) 1 d PG B 1
H10E H 0.8222 0.4601 0.4215 0.051 Uiso 0.529(4) 1 calc PR B 1
O10 O 1.0917(4) 0.5212(6) 0.3169(5) 0.081(2) Uani 0.529(4) 1 d PD B 1
C107 C 1.1366(7) 0.4758(9) 0.3632(10) 0.099(4) Uani 0.529(4) 1 d PD B 1
H10F H 1.2002 0.4784 0.3493 0.149 Uiso 0.529(4) 1 calc PR B 1
H10G H 1.1094 0.4223 0.3575 0.149 Uiso 0.529(4) 1 calc PR B 1
H10H H 1.1324 0.4943 0.4160 0.149 Uiso 0.529(4) 1 calc PR B 1
C131 C 0.8100(3) 0.5442(6) 0.3347(7) 0.0420(16) Uani 0.471(4) 1 d PGD B 2
C132 C 0.8513(4) 0.6153(5) 0.3120(5) 0.0547(19) Uani 0.471(4) 1 d PG B 2
H13A H 0.8154 0.6537 0.2955 0.066 Uiso 0.471(4) 1 calc PR B 2
C133 C 0.9457(4) 0.6296(4) 0.3138(5) 0.068(2) Uani 0.471(4) 1 d PG B 2
H13B H 0.9737 0.6777 0.2985 0.082 Uiso 0.471(4) 1 calc PR B 2
C134 C 0.9988(3) 0.5729(5) 0.3383(5) 0.055(2) Uani 0.471(4) 1 d PGD B 2
C135 C 0.9574(5) 0.5018(5) 0.3609(7) 0.049(2) Uani 0.471(4) 1 d PG B 2
H13C H 0.9933 0.4635 0.3775 0.059 Uiso 0.471(4) 1 calc PR B 2
C136 C 0.8630(5) 0.4875(5) 0.3591(8) 0.042(3) Uani 0.471(4) 1 d PG B 2
H13D H 0.8350 0.4394 0.3745 0.051 Uiso 0.471(4) 1 calc PR B 2
O13 O 1.0916(5) 0.5906(6) 0.3343(6) 0.081(2) Uani 0.471(4) 1 d PD B 2
C137 C 1.1464(8) 0.5341(10) 0.3500(12) 0.099(4) Uani 0.471(4) 1 d PD B 2
H13E H 1.2090 0.5526 0.3395 0.149 Uiso 0.471(4) 1 calc PR B 2
H13F H 1.1277 0.4878 0.3182 0.149 Uiso 0.471(4) 1 calc PR B 2
H13G H 1.1414 0.5219 0.4034 0.149 Uiso 0.471(4) 1 calc PR B 2
Cl2 Cl 0.9575(10) 0.0067(10) 0.5277(9) 0.312(9) Uiso 0.457(9) 1 d PD . .
C1S C 0.8628(12) 0.0398(12) 0.4794(17) 0.45(4) Uiso 0.457(9) 1 d PD . .
H1S1 H 0.8483 0.0892 0.5033 0.542 Uiso 0.457(9) 1 calc PRD . .
H1S2 H 0.8094 0.0015 0.4828 0.542 Uiso 0.457(9) 1 calc PR . .
Cl1 Cl 0.890(2) 0.053(2) 0.3816(14) 0.678 Uiso 0.457(9) 1 d PD . .

loop_
_atom_site_aniso_label
_atom_site_aniso_U_11
_atom_site_aniso_U_22
_atom_site_aniso_U_33
_atom_site_aniso_U_23
_atom_site_aniso_U_13
_atom_site_aniso_U_12
Mo1 0.02318(18) 0.03077(19) 0.0340(2) 0.00448(15) -0.00185(14) 0.00294(13)
Mo2 0.02448(18) 0.03066(19) 0.0328(2) 0.00407(14) -0.00308(14) 0.00151(14)
Mo3 0.0302(2) 0.0375(2) 0.0382(2) 0.00527(16) -0.00350(16) 0.00544(15)
Mo4 0.0282(2) 0.0460(2) 0.0408(2) 0.00531(17) -0.00243(16) 0.00644(16)
N1 0.0310(18) 0.0297(18) 0.046(2) 0.0019(16) -0.0080(16) -0.0008(14)
N2 0.0319(19) 0.0322(18) 0.045(2) 0.0065(16) -0.0025(16) 0.0018(15)
N3 0.0268(18) 0.045(2) 0.038(2) 0.0028(16) 0.0021(15) 0.0042(15)
N4 0.0299(18) 0.044(2) 0.033(2) 0.0001(16) 0.0017(15) 0.0012(15)
N5 0.0321(19) 0.0308(18) 0.043(2) 0.0088(16) -0.0011(16) 0.0052(15)
N6 0.0337(19) 0.0310(18) 0.041(2) 0.0033(16) 0.0002(16) -0.0014(15)
N7 0.0305(19) 0.044(2) 0.064(3) -0.011(2) -0.0094(18) 0.0097(16)
N8 0.036(2) 0.052(2) 0.064(3) -0.021(2) -0.0087(19) 0.0110(18)
N9 0.037(2) 0.045(2) 0.035(2) 0.0039(17) 0.0012(16) 0.0065(16)
N10 0.0336(19) 0.039(2) 0.043(2) 0.0034(17) 0.0041(16) 0.0032(15)
N11 0.033(2) 0.038(2) 0.086(3) 0.026(2) -0.011(2) -0.0005(17)
N12 0.032(2) 0.052(3) 0.096(4) 0.037(2) -0.012(2) -0.0018(18)
O22 0.096(4) 0.151(5) 0.105(4) 0.035(4) -0.047(3) 0.049(4)
O3 0.0276(18) 0.092(3) 0.099(3) 0.021(3) 0.0047(19) 0.0039(18)
O4 0.070(3) 0.078(3) 0.049(2) 0.019(2) -0.0180(19) 0.013(2)
O5 0.070(3) 0.105(4) 0.196(6) 0.078(4) -0.042(4) 0.018(3)
O6 0.053(3) 0.150(5) 0.230(8) -0.134(5) 0.023(4) -0.037(3)
O7 0.061(2) 0.063(2) 0.090(3) 0.016(2) -0.017(2) 0.024(2)
O8 0.056(3) 0.143(5) 0.082(3) -0.040(3) -0.022(2) -0.012(3)
O9 0.105(4) 0.099(3) 0.053(3) 0.006(2) -0.018(2) 0.052(3)
O11 0.047(2) 0.073(3) 0.123(4) -0.028(3) -0.017(2) 0.001(2)
O1 0.0322(17) 0.089(3) 0.0329(18) -0.0087(17) -0.0014(13) 0.0152(16)
O2 0.0277(19) 0.259(7) 0.042(2) 0.041(3) 0.0036(17) 0.024(3)
C10 0.039(2) 0.030(2) 0.054(3) 0.008(2) -0.005(2) 0.0031(18)
C11 0.039(2) 0.034(2) 0.043(3) -0.0009(19) -0.003(2) -0.0037(19)
C12 0.038(3) 0.044(3) 0.073(4) -0.008(3) -0.011(2) 0.003(2)
C13 0.056(3) 0.037(3) 0.101(5) -0.014(3) -0.022(3) -0.002(2)
C14 0.045(3) 0.053(3) 0.075(4) -0.006(3) -0.018(3) -0.010(2)
C15 0.035(3) 0.060(3) 0.056(3) -0.002(3) -0.011(2) 0.001(2)
C16 0.041(3) 0.038(2) 0.050(3) -0.003(2) -0.011(2) 0.0032(19)
O21 0.059(3) 0.065(3) 0.142(5) -0.014(3) -0.039(3) -0.014(2)
C17 0.127(8) 0.079(6) 0.337(18) -0.011(8) -0.121(10) -0.038(5)
C21 0.037(2) 0.040(2) 0.034(2) 0.0052(19) -0.0016(19) 0.0085(19)
C22 0.077(4) 0.049(3) 0.062(4) 0.015(3) -0.021(3) 0.010(3)
C23 0.096(5) 0.061(4) 0.070(4) 0.022(3) -0.025(4) 0.027(4)
C24 0.067(4) 0.093(5) 0.051(4) 0.016(3) -0.016(3) 0.038(4)
C25 0.037(3) 0.096(5) 0.061(4) 0.012(3) -0.015(3) 0.010(3)
C26 0.040(3) 0.055(3) 0.060(3) 0.012(3) -0.008(2) 0.007(2)
C27 0.067(5) 0.288(16) 0.128(8) 0.095(9) -0.028(5) 0.031(7)
C30 0.037(2) 0.048(3) 0.032(2) 0.003(2) 0.0074(19) 0.006(2)
C31 0.028(2) 0.044(2) 0.040(3) -0.001(2) 0.0033(18) 0.0058(18)
C32 0.040(3) 0.053(3) 0.052(3) 0.007(2) 0.004(2) 0.005(2)
C33 0.036(3) 0.070(4) 0.068(4) 0.021(3) 0.016(2) 0.000(2)
C34 0.028(2) 0.059(3) 0.069(4) 0.005(3) 0.002(2) 0.004(2)
C35 0.035(2) 0.056(3) 0.055(3) 0.005(2) -0.001(2) 0.011(2)
C36 0.035(2) 0.046(3) 0.046(3) 0.001(2) 0.001(2) 0.006(2)
C37 0.029(3) 0.095(5) 0.133(7) 0.022(5) -0.002(3) 0.010(3)
C41 0.035(2) 0.044(2) 0.030(2) 0.0013(19) 0.0033(18) 0.0046(19)
C42 0.041(3) 0.052(3) 0.040(3) 0.008(2) 0.001(2) -0.006(2)
C43 0.061(3) 0.048(3) 0.042(3) 0.014(2) 0.001(2) 0.005(2)
C44 0.055(3) 0.057(3) 0.037(3) 0.008(2) -0.008(2) 0.013(2)
C45 0.052(3) 0.051(3) 0.052(3) 0.003(2) -0.017(2) -0.002(2)
C46 0.048(3) 0.037(2) 0.046(3) 0.009(2) -0.005(2) 0.003(2)
C47 0.100(5) 0.088(5) 0.056(4) 0.021(3) -0.011(3) 0.037(4)
C50 0.036(2) 0.031(2) 0.047(3) 0.0095(19) 0.006(2) 0.0045(18)
C51 0.033(2) 0.044(3) 0.051(3) 0.019(2) 0.007(2) 0.0084(19)
C52 0.040(3) 0.045(3) 0.120(6) 0.019(3) -0.011(3) 0.004(2)
C53 0.053(4) 0.051(4) 0.187(9) 0.039(5) -0.018(5) 0.011(3)
C54 0.040(3) 0.082(5) 0.132(7) 0.059(5) -0.007(4) 0.010(3)
C55 0.051(3) 0.090(5) 0.073(4) 0.028(4) -0.014(3) 0.014(3)
C56 0.051(3) 0.063(3) 0.061(4) 0.014(3) -0.011(3) 0.010(3)
C57 0.087(7) 0.181(11) 0.292(16) 0.131(11) -0.094(9) -0.001(7)
C61 0.029(2) 0.046(3) 0.048(3) -0.005(2) 0.006(2) -0.0050(19)
C62 0.040(3) 0.054(3) 0.073(4) -0.019(3) -0.001(3) -0.002(2)
C63 0.036(3) 0.095(5) 0.102(5) -0.048(4) 0.003(3) -0.001(3)
C64 0.043(3) 0.098(5) 0.133(7) -0.076(5) 0.019(4) -0.025(3)
C65 0.063(4) 0.060(4) 0.122(6) -0.047(4) 0.032(4) -0.015(3)
C66 0.043(3) 0.043(3) 0.073(4) -0.012(3) 0.017(3) -0.007(2)
C67 0.036(4) 0.227(12) 0.270(14) -0.184(11) 0.007(6) -0.027(5)
C70 0.043(3) 0.046(3) 0.060(3) -0.013(2) -0.005(2) 0.010(2)
C71 0.034(2) 0.038(2) 0.054(3) 0.001(2) 0.000(2) 0.0006(19)
C72 0.040(3) 0.051(3) 0.055(3) -0.007(2) -0.006(2) 0.008(2)
C73 0.040(3) 0.059(3) 0.053(3) 0.007(2) -0.008(2) 0.004(2)
C74 0.041(3) 0.042(3) 0.065(3) 0.021(2) 0.001(2) 0.007(2)
C75 0.048(3) 0.032(2) 0.068(4) 0.008(2) 0.002(3) 0.007(2)
C76 0.038(2) 0.038(2) 0.057(3) 0.004(2) -0.005(2) -0.0001(19)
C77 0.062(4) 0.078(4) 0.106(6) 0.030(4) -0.020(4) 0.022(3)
C81 0.037(3) 0.055(3) 0.053(3) -0.013(2) -0.007(2) 0.005(2)
C82 0.050(4) 0.164(8) 0.110(6) -0.095(6) -0.031(4) 0.042(4)
C83 0.038(3) 0.205(9) 0.104(6) -0.096(6) -0.024(3) 0.026(4)
C84 0.045(3) 0.091(4) 0.054(4) -0.014(3) -0.008(3) -0.008(3)
C85 0.069(4) 0.036(3) 0.053(3) -0.001(2) -0.012(3) -0.004(2)
C86 0.045(3) 0.038(2) 0.052(3) 0.005(2) -0.002(2) 0.006(2)
C87 0.122(7) 0.088(5) 0.126(7) -0.028(5) -0.060(6) -0.025(5)
C90 0.042(3) 0.052(3) 0.035(3) 0.006(2) 0.003(2) 0.006(2)
C91 0.041(3) 0.051(3) 0.039(3) 0.006(2) 0.004(2) 0.015(2)
C92 0.064(3) 0.048(3) 0.046(3) 0.002(2) -0.009(2) 0.013(2)
C93 0.069(4) 0.065(4) 0.052(3) -0.005(3) -0.018(3) 0.018(3)
C94 0.071(4) 0.070(4) 0.044(3) 0.004(3) -0.003(3) 0.034(3)
C95 0.072(4) 0.073(4) 0.052(3) 0.024(3) 0.005(3) 0.026(3)
C96 0.057(3) 0.056(3) 0.054(3) 0.014(3) 0.003(3) 0.010(3)
C97 0.130(7) 0.105(6) 0.057(4) -0.019(4) -0.037(4) 0.059(5)
C110 0.039(3) 0.034(3) 0.115(5) 0.029(3) -0.006(3) -0.001(2)
C111 0.035(2) 0.035(2) 0.077(4) 0.017(2) -0.004(2) 0.0008(19)
C112 0.047(3) 0.033(3) 0.129(6) -0.001(3) -0.024(3) 0.004(2)
C113 0.036(3) 0.052(3) 0.129(6) -0.004(4) -0.018(3) 0.008(2)
C114 0.043(3) 0.054(3) 0.091(5) -0.004(3) -0.004(3) -0.004(2)
C115 0.048(3) 0.044(3) 0.084(4) 0.003(3) 0.010(3) 0.000(2)
C116 0.038(3) 0.046(3) 0.074(4) 0.018(3) 0.009(2) 0.008(2)
C117 0.055(4) 0.115(7) 0.193(10) -0.052(7) -0.048(5) 0.019(4)
C121 0.037(3) 0.030(4) 0.050(7) 0.011(4) -0.006(4) -0.004(3)
C122 0.044(4) 0.045(6) 0.056(6) 0.005(4) -0.008(4) 0.008(4)
C123 0.040(4) 0.060(6) 0.058(6) 0.009(4) -0.009(4) 0.007(4)
C124 0.034(4) 0.063(6) 0.072(7) 0.019(4) 0.002(4) 0.017(4)
C125 0.043(4) 0.055(5) 0.088(8) 0.004(5) 0.000(5) 0.016(4)
C126 0.043(3) 0.046(4) 0.063(7) 0.006(5) -0.011(5) 0.000(3)
O12 0.056(4) 0.090(5) 0.105(6) 0.012(4) -0.022(4) 0.030(3)
C127 0.100(9) 0.22(2) 0.120(13) 0.060(11) -0.004(9) 0.101(12)
C141 0.037(3) 0.030(4) 0.050(7) 0.011(4) -0.006(4) -0.004(3)
C142 0.044(4) 0.045(6) 0.056(6) 0.005(4) -0.008(4) 0.008(4)
C143 0.040(4) 0.060(6) 0.058(6) 0.009(4) -0.009(4) 0.007(4)
C144 0.034(4) 0.063(6) 0.072(7) 0.019(4) 0.002(4) 0.017(4)
C145 0.043(4) 0.055(5) 0.088(8) 0.004(5) 0.000(5) 0.016(4)
C146 0.043(3) 0.046(4) 0.063(7) 0.006(5) -0.011(5) 0.000(3)
O14 0.056(4) 0.090(5) 0.105(6) 0.012(4) -0.022(4) 0.030(3)
C147 0.100(9) 0.22(2) 0.120(13) 0.060(11) -0.004(9) 0.101(12)
C101 0.038(3) 0.051(4) 0.037(3) 0.004(3) 0.002(2) 0.004(2)
C102 0.045(4) 0.057(5) 0.062(6) 0.012(4) 0.001(4) 0.002(4)
C103 0.052(5) 0.088(7) 0.065(6) 0.022(5) 0.008(4) -0.004(5)
C104 0.031(3) 0.060(6) 0.070(5) -0.014(5) 0.004(3) -0.001(4)
C105 0.040(3) 0.054(5) 0.052(7) 0.000(4) 0.003(4) 0.004(3)
C106 0.035(3) 0.046(3) 0.045(9) -0.005(4) 0.012(3) 0.003(2)
O10 0.035(3) 0.103(5) 0.102(5) 0.010(5) 0.003(3) 0.002(4)
C107 0.038(5) 0.096(8) 0.163(11) -0.030(11) -0.006(6) 0.017(6)
C131 0.038(3) 0.051(4) 0.037(3) 0.004(3) 0.002(2) 0.004(2)
C132 0.045(4) 0.057(5) 0.062(6) 0.012(4) 0.001(4) 0.002(4)
C133 0.052(5) 0.088(7) 0.065(6) 0.022(5) 0.008(4) -0.004(5)
C134 0.031(3) 0.060(6) 0.070(5) -0.014(5) 0.004(3) -0.001(4)
C135 0.040(3) 0.054(5) 0.052(7) 0.000(4) 0.003(4) 0.004(3)
C136 0.035(3) 0.046(3) 0.045(9) -0.005(4) 0.012(3) 0.003(2)
O13 0.035(3) 0.103(5) 0.102(5) 0.010(5) 0.003(3) 0.002(4)
C137 0.038(5) 0.096(8) 0.163(11) -0.030(11) -0.006(6) 0.017(6)

loop_
_atom_type_symbol
_atom_type_description
_atom_type_scat_dispersion_real
_atom_type_scat_dispersion_imag
_atom_type_scat_source
C C 0.0033 0.0016 'International Tables Vol C Tables 4.2.6.8 and 6.1.1.4'
H H 0.0000 0.0000 'International Tables Vol C Tables 4.2.6.8 and 6.1.1.4'
N N 0.0061 0.0033 'International Tables Vol C Tables 4.2.6.8 and 6.1.1.4'
O O 0.0106 0.0060 'International Tables Vol C Tables 4.2.6.8 and 6.1.1.4'
Mo Mo -1.6832 0.6857 'International Tables Vol C Tables 4.2.6.8 and 6.1.1.4'
Cl Cl 0.1484 0.1585 'International Tables Vol C Tables 4.2.6.8 and 6.1.1.4'

loop_
_geom_angle_atom_site_label_1
_geom_angle_atom_site_label_2
_geom_angle_atom_site_label_3
_geom_angle
_geom_angle_site_symmetry_1
_geom_angle_site_symmetry_3
_geom_angle_publ_flag
Mo2 Mo1 O1 109.00(8) . . ?
Mo2 Mo1 N3 92.18(10) . . ?
O1 Mo1 N3 157.70(13) . . ?
Mo2 Mo1 N5 91.90(9) . . ?
O1 Mo1 N5 91.57(15) . . ?
N3 Mo1 N5 94.70(14) . . ?
Mo2 Mo1 N1 90.81(9) . . ?
O1 Mo1 N1 84.56(15) . . ?
N3 Mo1 N1 88.35(14) . . ?
N5 Mo1 N1 175.84(14) . . ?
Mo1 Mo2 N4 92.57(10) . . ?
Mo1 Mo2 O1 105.16(9) . 2_655 ?
N4 Mo2 O1 161.92(13) . 2_655 ?
Mo1 Mo2 N6 93.19(10) . . ?
N4 Mo2 N6 94.37(14) . . ?
O1 Mo2 N6 88.24(14) 2_655 . ?
Mo1 Mo2 N2 94.21(10) . . ?
N4 Mo2 N2 86.80(14) . . ?
O1 Mo2 N2 88.38(15) 2_655 . ?
N6 Mo2 N2 172.46(13) . . ?
O2 Mo3 Mo4 107.02(11) 2_666 . ?
O2 Mo3 N9 161.04(14) 2_666 . ?
Mo4 Mo3 N9 91.89(10) . . ?
O2 Mo3 N11 88.2(2) 2_666 . ?
Mo4 Mo3 N11 93.13(10) . . ?
N9 Mo3 N11 92.15(16) . . ?
O2 Mo3 N7 87.0(2) 2_666 . ?
Mo4 Mo3 N7 92.11(10) . . ?
N9 Mo3 N7 91.04(16) . . ?
N11 Mo3 N7 173.77(14) . . ?
O2 Mo4 Mo3 104.71(10) . . ?
O2 Mo4 N10 162.31(14) . . ?
Mo3 Mo4 N10 92.97(10) . . ?
O2 Mo4 N12 88.5(2) . . ?
Mo3 Mo4 N12 91.86(11) . . ?
N10 Mo4 N12 91.75(17) . . ?
O2 Mo4 N8 88.1(2) . . ?
Mo3 Mo4 N8 93.01(11) . . ?
N10 Mo4 N8 90.18(16) . . ?
N12 Mo4 N8 174.66(17) . . ?
C10 N1 C11 117.2(3) . . ?
C10 N1 Mo1 118.3(3) . . ?
C11 N1 Mo1 124.2(2) . . ?
C10 N2 C21 120.0(4) . . ?
C10 N2 Mo2 116.9(3) . . ?
C21 N2 Mo2 122.9(3) . . ?
C30 N3 C31 118.9(4) . . ?
C30 N3 Mo1 117.3(3) . . ?
C31 N3 Mo1 122.5(3) . . ?
C30 N4 C41 118.0(4) . . ?
C30 N4 Mo2 117.5(3) . . ?
C41 N4 Mo2 120.9(3) . . ?
C50 N5 C51 117.5(4) . . ?
C50 N5 Mo1 116.9(3) . . ?
C51 N5 Mo1 125.6(3) . . ?
C50 N6 C61 117.7(4) . . ?
C50 N6 Mo2 117.5(3) . . ?
C61 N6 Mo2 124.7(3) . . ?
C70 N7 C71 118.7(4) . . ?
C70 N7 Mo3 117.6(3) . . ?
C71 N7 Mo3 123.7(3) . . ?
C70 N8 C81 117.9(4) . . ?
C70 N8 Mo4 117.3(3) . . ?
C81 N8 Mo4 124.7(3) . . ?
C90 N9 C91 117.3(4) . . ?
C90 N9 Mo3 118.3(3) . . ?
C91 N9 Mo3 124.2(3) . . ?
C90 N10 C131 117.7(6) . . ?
C90 N10 C101 117.6(5) . . ?
C131 N10 C101 10.8(8) . . ?
C90 N10 Mo4 116.4(3) . . ?
C131 N10 Mo4 125.1(5) . . ?
C101 N10 Mo4 125.9(5) . . ?
C110 N11 C111 119.2(4) . . ?
C110 N11 Mo3 116.8(3) . . ?
C111 N11 Mo3 123.9(3) . . ?
C110 N12 C121 124.7(5) . . ?
C110 N12 C141 109.6(5) . . ?
C121 N12 C141 24.9(4) . . ?
C110 N12 Mo4 118.8(3) . . ?
C121 N12 Mo4 116.0(4) . . ?
C141 N12 Mo4 129.6(4) . . ?
C27 O22 C24 119.3(7) . . ?
C34 O3 C37 116.4(5) . . ?
C44 O4 C47 117.8(5) . . ?
C54 O5 C57 117.0(7) . . ?
C64 O6 C67 116.6(6) . . ?
C74 O7 C77 116.4(5) . . ?
C84 O8 C87 118.7(6) . . ?
C94 O9 C97 117.2(5) . . ?
C114 O11 C117 116.7(5) . . ?
Mo1 O1 Mo2 145.54(16) . 2_655 ?
Mo3 O2 Mo4 148.25(19) 2_666 . ?
N2 C10 N1 119.8(4) . . ?
N2 C10 H10A 120.1 . . ?
N1 C10 H10A 120.1 . . ?
C12 C11 C16 120.0 . . ?
C12 C11 N1 122.5(2) . . ?
C16 C11 N1 117.5(2) . . ?
C13 C12 C11 120.0 . . ?
C13 C12 H12 120.0 . . ?
C11 C12 H12 120.0 . . ?
C12 C13 C14 120.0 . . ?
C12 C13 H13 120.0 . . ?
C14 C13 H13 120.0 . . ?
O21 C14 C15 116.0(3) . . ?
O21 C14 C13 124.0(3) . . ?
C15 C14 C13 120.0 . . ?
C16 C15 C14 120.0 . . ?
C16 C15 H15 120.0 . . ?
C14 C15 H15 120.0 . . ?
C15 C16 C11 120.0 . . ?
C15 C16 H16 120.0 . . ?
C11 C16 H16 120.0 . . ?
C14 O21 C17 117.3(5) . . ?
O21 C17 H17D 109.5 . . ?
O21 C17 H17E 109.5 . . ?
H17D C17 H17E 109.5 . . ?
O21 C17 H17F 109.5 . . ?
H17D C17 H17F 109.5 . . ?
H17E C17 H17F 109.5 . . ?
C22 C21 C26 117.1(4) . . ?
C22 C21 N2 125.3(4) . . ?
C26 C21 N2 117.5(4) . . ?
C21 C22 C23 120.6(6) . . ?
C21 C22 H22B 119.7 . . ?
C23 C22 H22B 119.7 . . ?
C24 C23 C22 121.8(6) . . ?
C24 C23 H23A 119.1 . . ?
C22 C23 H23A 119.1 . . ?
C23 C24 C25 119.2(5) . . ?
C23 C24 O22 115.6(6) . . ?
C25 C24 O22 125.1(7) . . ?
C24 C25 C26 119.3(6) . . ?
C24 C25 H25A 120.3 . . ?
C26 C25 H25A 120.3 . . ?
C21 C26 C25 122.0(5) . . ?
C21 C26 H26A 119.0 . . ?
C25 C26 H26A 119.0 . . ?
O22 C27 H27A 109.5 . . ?
O22 C27 H27B 109.5 . . ?
H27A C27 H27B 109.5 . . ?
O22 C27 H27C 109.5 . . ?
H27A C27 H27C 109.5 . . ?
H27B C27 H27C 109.5 . . ?
N3 C30 N4 119.6(4) . . ?
N3 C30 H30A 120.2 . . ?
N4 C30 H30A 120.2 . . ?
C36 C31 C32 118.7(4) . . ?
C36 C31 N3 119.2(4) . . ?
C32 C31 N3 121.9(4) . . ?
C31 C32 C33 120.5(5) . . ?
C31 C32 H32A 119.7 . . ?
C33 C32 H32A 119.7 . . ?
C34 C33 C32 119.6(5) . . ?
C34 C33 H33A 120.2 . . ?
C32 C33 H33A 120.2 . . ?
C35 C34 O3 124.5(5) . . ?
C35 C34 C33 120.9(4) . . ?
O3 C34 C33 114.6(5) . . ?
C34 C35 C36 118.8(5) . . ?
C34 C35 H35A 120.6 . . ?
C36 C35 H35A 120.6 . . ?
C31 C36 C35 121.5(5) . . ?
C31 C36 H36A 119.2 . . ?
C35 C36 H36A 119.2 . . ?
O3 C37 H37A 109.5 . . ?
O3 C37 H37B 109.5 . . ?
H37A C37 H37B 109.5 . . ?
O3 C37 H37C 109.5 . . ?
H37A C37 H37C 109.5 . . ?
H37B C37 H37C 109.5 . . ?
C42 C41 C46 118.3(4) . . ?
C42 C41 N4 120.8(4) . . ?
C46 C41 N4 120.7(4) . . ?
C43 C42 C41 121.8(5) . . ?
C43 C42 H42A 119.1 . . ?
C41 C42 H42A 119.1 . . ?
C42 C43 C44 119.1(5) . . ?
C42 C43 H43A 120.4 . . ?
C44 C43 H43A 120.4 . . ?
O4 C44 C45 116.0(5) . . ?
O4 C44 C43 124.0(5) . . ?
C45 C44 C43 120.0(4) . . ?
C44 C45 C46 120.2(5) . . ?
C44 C45 H45A 119.9 . . ?
C46 C45 H45A 119.9 . . ?
C45 C46 C41 120.6(4) . . ?
C45 C46 H46A 119.7 . . ?
C41 C46 H46A 119.7 . . ?
O4 C47 H47A 109.5 . . ?
O4 C47 H47B 109.5 . . ?
H47A C47 H47B 109.5 . . ?
O4 C47 H47C 109.5 . . ?
H47A C47 H47C 109.5 . . ?
H47B C47 H47C 109.5 . . ?
N6 C50 N5 120.3(4) . . ?
N6 C50 H50A 119.9 . . ?
N5 C50 H50A 119.9 . . ?
C56 C51 C52 117.5(5) . . ?
C56 C51 N5 119.9(4) . . ?
C52 C51 N5 122.5(5) . . ?
C53 C52 C51 120.8(6) . . ?
C53 C52 H52A 119.6 . . ?
C51 C52 H52A 119.6 . . ?
C54 C53 C52 120.0(6) . . ?
C54 C53 H53A 120.0 . . ?
C52 C53 H53A 120.0 . . ?
C55 C54 C53 120.1(5) . . ?
C55 C54 O5 123.1(7) . . ?
C53 C54 O5 116.8(7) . . ?
C54 C55 C56 119.4(6) . . ?
C54 C55 H55A 120.3 . . ?
C56 C55 H55A 120.3 . . ?
C51 C56 C55 122.2(6) . . ?
C51 C56 H56A 118.9 . . ?
C55 C56 H56A 118.9 . . ?
O5 C57 H57A 109.5 . . ?
O5 C57 H57B 109.5 . . ?
H57A C57 H57B 109.5 . . ?
O5 C57 H57C 109.5 . . ?
H57A C57 H57C 109.5 . . ?
H57B C57 H57C 109.5 . . ?
C62 C61 C66 117.8(4) . . ?
C62 C61 N6 119.3(4) . . ?
C66 C61 N6 122.9(4) . . ?
C61 C62 C63 121.7(5) . . ?
C61 C62 H62A 119.2 . . ?
C63 C62 H62A 119.2 . . ?
C64 C63 C62 119.4(6) . . ?
C64 C63 H63A 120.3 . . ?
C62 C63 H63A 120.3 . . ?
O6 C64 C63 124.9(7) . . ?
O6 C64 C65 115.5(6) . . ?
C63 C64 C65 119.6(5) . . ?
C66 C65 C64 120.1(6) . . ?
C66 C65 H65A 119.9 . . ?
C64 C65 H65A 119.9 . . ?
C65 C66 C61 121.3(5) . . ?
C65 C66 H66A 119.3 . . ?
C61 C66 H66A 119.3 . . ?
O6 C67 H67A 109.5 . . ?
O6 C67 H67B 109.5 . . ?
H67A C67 H67B 109.5 . . ?
O6 C67 H67C 109.5 . . ?
H67A C67 H67C 109.5 . . ?
H67B C67 H67C 109.5 . . ?
N8 C70 N7 120.0(5) . . ?
N8 C70 H70A 120.0 . . ?
N7 C70 H70A 120.0 . . ?
C72 C71 C76 117.0(4) . . ?
C72 C71 N7 119.4(4) . . ?
C76 C71 N7 123.6(4) . . ?
C73 C72 C71 122.4(5) . . ?
C73 C72 H72A 118.8 . . ?
C71 C72 H72A 118.8 . . ?
C72 C73 C74 119.6(5) . . ?
C72 C73 H73A 120.2 . . ?
C74 C73 H73A 120.2 . . ?
O7 C74 C75 116.7(5) . . ?
O7 C74 C73 124.1(5) . . ?
C75 C74 C73 119.2(4) . . ?
C76 C75 C74 121.1(5) . . ?
C76 C75 H75A 119.4 . . ?
C74 C75 H75A 119.4 . . ?
C75 C76 C71 120.8(5) . . ?
C75 C76 H76A 119.6 . . ?
C71 C76 H76A 119.6 . . ?
O7 C77 H77A 109.5 . . ?
O7 C77 H77B 109.5 . . ?
H77A C77 H77B 109.5 . . ?
O7 C77 H77C 109.5 . . ?
H77A C77 H77C 109.5 . . ?
H77B C77 H77C 109.5 . . ?
C86 C81 C82 117.1(5) . . ?
C86 C81 N8 123.8(4) . . ?
C82 C81 N8 118.8(5) . . ?
C81 C82 C83 120.5(6) . . ?
C81 C82 H82A 119.8 . . ?
C83 C82 H82A 119.8 . . ?
C84 C83 C82 122.0(6) . . ?
C84 C83 H83A 119.0 . . ?
C82 C83 H83A 119.0 . . ?
C83 C84 C85 118.0(5) . . ?
C83 C84 O8 116.9(6) . . ?
C85 C84 O8 125.1(6) . . ?
C84 C85 C86 120.7(5) . . ?
C84 C85 H85A 119.7 . . ?
C86 C85 H85A 119.7 . . ?
C81 C86 C85 121.7(5) . . ?
C81 C86 H86A 119.1 . . ?
C85 C86 H86A 119.1 . . ?
O8 C87 H87A 109.5 . . ?
O8 C87 H87B 109.5 . . ?
H87A C87 H87B 109.5 . . ?
O8 C87 H87C 109.5 . . ?
H87A C87 H87C 109.5 . . ?
H87B C87 H87C 109.5 . . ?
N9 C90 N10 120.3(4) . . ?
N9 C90 H90A 119.8 . . ?
N10 C90 H90A 119.8 . . ?
C92 C91 C96 118.1(5) . . ?
C92 C91 N9 120.1(4) . . ?
C96 C91 N9 121.7(5) . . ?
C91 C92 C93 122.0(5) . . ?
C91 C92 H92A 119.0 . . ?
C93 C92 H92A 119.0 . . ?
C94 C93 C92 119.5(6) . . ?
C94 C93 H93A 120.2 . . ?
C92 C93 H93A 120.2 . . ?
O9 C94 C93 125.0(6) . . ?
O9 C94 C95 116.2(6) . . ?
C93 C94 C95 118.7(5) . . ?
C96 C95 C94 121.4(6) . . ?
C96 C95 H95A 119.3 . . ?
C94 C95 H95A 119.3 . . ?
C95 C96 C91 120.1(6) . . ?
C95 C96 H96A 120.0 . . ?
C91 C96 H96A 120.0 . . ?
O9 C97 H97A 109.5 . . ?
O9 C97 H97B 109.5 . . ?
H97A C97 H97B 109.5 . . ?
O9 C97 H97C 109.5 . . ?
H97A C97 H97C 109.5 . . ?
H97B C97 H97C 109.5 . . ?
N12 C110 N11 119.3(4) . . ?
N12 C110 H11A 120.3 . . ?
N11 C110 H11A 120.3 . . ?
C116 C111 C112 117.6(5) . . ?
C116 C111 N11 124.9(4) . . ?
C112 C111 N11 117.4(5) . . ?
C113 C112 C111 121.8(5) . . ?
C113 C112 H11B 119.1 . . ?
C111 C112 H11B 119.1 . . ?
C114 C113 C112 119.4(5) . . ?
C114 C113 H11C 120.3 . . ?
C112 C113 H11C 120.3 . . ?
O11 C114 C113 125.1(5) . . ?
O11 C114 C115 115.2(5) . . ?
C113 C114 C115 119.7(5) . . ?
C116 C115 C114 120.1(5) . . ?
C116 C115 H11D 119.9 . . ?
C114 C115 H11D 119.9 . . ?
C115 C116 C111 121.3(5) . . ?
C115 C116 H11E 119.3 . . ?
C111 C116 H11E 119.3 . . ?
O11 C117 H11F 109.5 . . ?
O11 C117 H11G 109.5 . . ?
H11F C117 H11G 109.5 . . ?
O11 C117 H11H 109.5 . . ?
H11F C117 H11H 109.5 . . ?
H11G C117 H11H 109.5 . . ?
C122 C121 C126 120.0 . . ?
C122 C121 N12 125.8(4) . . ?
C126 C121 N12 113.9(4) . . ?
C121 C122 C123 120.0 . . ?
C121 C122 H12A 120.0 . . ?
C123 C122 H12A 120.0 . . ?
C124 C123 C122 120.0 . . ?
C124 C123 H12B 120.0 . . ?
C122 C123 H12B 120.0 . . ?
O12 C124 C125 116.9(6) . . ?
O12 C124 C123 123.1(6) . . ?
C125 C124 C123 120.0 . . ?
C124 C125 C126 120.0 . . ?
C124 C125 H12C 120.0 . . ?
C126 C125 H12C 120.0 . . ?
C125 C126 C121 120.0 . . ?
C125 C126 H12D 120.0 . . ?
C121 C126 H12D 120.0 . . ?
C127 O12 C124 120.0(10) . . ?
O12 C127 H12E 109.5 . . ?
O12 C127 H12F 109.5 . . ?
H12E C127 H12F 109.5 . . ?
O12 C127 H12G 109.5 . . ?
H12E C127 H12G 109.5 . . ?
H12F C127 H12G 109.5 . . ?
C142 C141 C146 120.0 . . ?
C142 C141 N12 110.6(5) . . ?
C146 C141 N12 129.4(5) . . ?
C141 C142 C143 120.0 . . ?
C141 C142 H14A 120.0 . . ?
C143 C142 H14A 120.0 . . ?
C144 C143 C142 120.0 . . ?
C144 C143 H14B 120.0 . . ?
C142 C143 H14B 120.0 . . ?
O14 C144 C145 114.6(7) . . ?
O14 C144 C143 125.3(7) . . ?
C145 C144 C143 120.0 . . ?
C144 C145 C146 120.0 . . ?
C144 C145 H14C 120.0 . . ?
C146 C145 H14C 120.0 . . ?
C145 C146 C141 120.0 . . ?
C145 C146 H14D 120.0 . . ?
C141 C146 H14D 120.0 . . ?
C147 O14 C144 122.1(12) . . ?
O14 C147 H14E 109.5 . . ?
O14 C147 H14F 109.5 . . ?
H14E C147 H14F 109.5 . . ?
O14 C147 H14G 109.5 . . ?
H14E C147 H14G 109.5 . . ?
H14F C147 H14G 109.5 . . ?
C102 C101 C106 120.0 . . ?
C102 C101 N10 121.5(6) . . ?
C106 C101 N10 118.5(6) . . ?
C101 C102 C103 120.0 . . ?
C101 C102 H10B 120.0 . . ?
C103 C102 H10B 120.0 . . ?
C102 C103 C104 120.0 . . ?
C102 C103 H10C 120.0 . . ?
C104 C103 H10C 120.0 . . ?
O10 C104 C103 116.5(6) . . ?
O10 C104 C105 123.5(6) . . ?
C103 C104 C105 120.0 . . ?
C106 C105 C104 120.0 . . ?
C106 C105 H10D 120.0 . . ?
C104 C105 H10D 120.0 . . ?
C105 C106 C101 120.0 . . ?
C105 C106 H10E 120.0 . . ?
C101 C106 H10E 120.0 . . ?
C107 O10 C104 118.9(8) . . ?
O10 C107 H10F 109.5 . . ?
O10 C107 H10G 109.5 . . ?
H10F C107 H10G 109.5 . . ?
O10 C107 H10H 109.5 . . ?
H10F C107 H10H 109.5 . . ?
H10G C107 H10H 109.5 . . ?
C132 C131 C136 120.0 . . ?
C132 C131 N10 121.0(6) . . ?
C136 C131 N10 119.0(6) . . ?
C133 C132 C131 120.0 . . ?
C133 C132 H13A 120.0 . . ?
C131 C132 H13A 120.0 . . ?
C132 C133 C134 120.0 . . ?
C132 C133 H13B 120.0 . . ?
C134 C133 H13B 120.0 . . ?
O13 C134 C135 124.0(7) . . ?
O13 C134 C133 116.0(7) . . ?
C135 C134 C133 120.0 . . ?
C134 C135 C136 120.0 . . ?
C134 C135 H13C 120.0 . . ?
C136 C135 H13C 120.0 . . ?
C135 C136 C131 120.0 . . ?
C135 C136 H13D 120.0 . . ?
C131 C136 H13D 120.0 . . ?
C137 O13 C134 118.3(9) . . ?
O13 C137 H13E 109.5 . . ?
O13 C137 H13F 109.5 . . ?
H13E C137 H13F 109.5 . . ?
O13 C137 H13G 109.5 . . ?
H13E C137 H13G 109.5 . . ?
H13F C137 H13G 109.5 . . ?
Cl2 Cl2 C1S 113.7(14) 2_756 . ?
Cl2 C1S Cl1 108.9(9) . . ?
Cl2 C1S H1S1 109.9 . . ?
Cl1 C1S H1S1 109.9 . . ?
Cl2 C1S H1S2 109.9 . . ?
Cl1 C1S H1S2 109.9 . . ?
H1S1 C1S H1S2 108.3 . . ?

loop_
_geom_bond_atom_site_label_1
_geom_bond_atom_site_label_2
_geom_bond_distance
_geom_bond_site_symmetry_2
_geom_bond_publ_flag
Mo1 Mo2 2.1082(6) . ?
Mo1 O1 2.112(3) . ?
Mo1 N3 2.129(4) . ?
Mo1 N5 2.166(3) . ?
Mo1 N1 2.172(3) . ?
Mo2 N4 2.117(4) . ?
Mo2 O1 2.119(3) 2_655 ?
Mo2 N6 2.136(3) . ?
Mo2 N2 2.141(4) . ?
Mo3 O2 2.106(4) 2_666 ?
Mo3 Mo4 2.1081(6) . ?
Mo3 N9 2.125(4) . ?
Mo3 N11 2.142(4) . ?
Mo3 N7 2.154(4) . ?
Mo4 O2 2.106(4) . ?
Mo4 N10 2.135(4) . ?
Mo4 N12 2.139(5) . ?
Mo4 N8 2.151(4) . ?
N1 C10 1.329(6) . ?
N1 C11 1.448(4) . ?
N2 C10 1.325(6) . ?
N2 C21 1.426(5) . ?
N3 C30 1.321(6) . ?
N3 C31 1.430(5) . ?
N4 C30 1.322(5) . ?
N4 C41 1.426(6) . ?
N5 C50 1.333(6) . ?
N5 C51 1.429(5) . ?
N6 C50 1.319(6) . ?
N6 C61 1.430(5) . ?
N7 C70 1.337(6) . ?
N7 C71 1.421(6) . ?
N8 C70 1.319(6) . ?
N8 C81 1.428(6) . ?
N9 C90 1.310(6) . ?
N9 C91 1.435(6) . ?
N10 C90 1.329(6) . ?
N10 C131 1.418(6) . ?
N10 C101 1.451(5) . ?
N11 C110 1.343(5) . ?
N11 C111 1.431(6) . ?
N12 C110 1.316(6) . ?
N12 C121 1.443(5) . ?
N12 C141 1.507(6) . ?
O22 C27 1.360(11) . ?
O22 C24 1.374(6) . ?
O3 C34 1.382(6) . ?
O3 C37 1.423(7) . ?
O4 C44 1.369(6) . ?
O4 C47 1.401(7) . ?
O5 C54 1.384(7) . ?
O5 C57 1.398(12) . ?
O6 C64 1.373(7) . ?
O6 C67 1.434(11) . ?
O7 C74 1.374(6) . ?
O7 C77 1.432(7) . ?
O8 C84 1.369(6) . ?
O8 C87 1.400(9) . ?
O9 C94 1.366(6) . ?
O9 C97 1.398(6) . ?
O11 C114 1.366(7) . ?
O11 C117 1.411(8) . ?
O1 Mo2 2.119(3) 2_655 ?
O2 Mo3 2.106(4) 2_666 ?
C10 H10A 0.9400 . ?
C11 C12 1.3900 . ?
C11 C16 1.3900 . ?
C12 C13 1.3900 . ?
C12 H12 0.9400 . ?
C13 C14 1.3900 . ?
C13 H13 0.9400 . ?
C14 O21 1.382(4) . ?
C14 C15 1.3900 . ?
C15 C16 1.3900 . ?
C15 H15 0.9400 . ?
C16 H16 0.9400 . ?
O21 C17 1.421(7) . ?
C17 H17D 0.9700 . ?
C17 H17E 0.9700 . ?
C17 H17F 0.9700 . ?
C21 C22 1.375(7) . ?
C21 C26 1.385(7) . ?
C22 C23 1.378(7) . ?
C22 H22B 0.9400 . ?
C23 C24 1.352(9) . ?
C23 H23A 0.9400 . ?
C24 C25 1.370(9) . ?
C25 C26 1.386(7) . ?
C25 H25A 0.9400 . ?
C26 H26A 0.9400 . ?
C27 H27A 0.9700 . ?
C27 H27B 0.9700 . ?
C27 H27C 0.9700 . ?
C30 H30A 0.9400 . ?
C31 C36 1.380(6) . ?
C31 C32 1.388(7) . ?
C32 C33 1.390(7) . ?
C32 H32A 0.9400 . ?
C33 C34 1.387(8) . ?
C33 H33A 0.9400 . ?
C34 C35 1.372(7) . ?
C35 C36 1.398(6) . ?
C35 H35A 0.9400 . ?
C36 H36A 0.9400 . ?
C37 H37A 0.9700 . ?
C37 H37B 0.9700 . ?
C37 H37C 0.9700 . ?
C41 C42 1.386(6) . ?
C41 C46 1.388(6) . ?
C42 C43 1.383(7) . ?
C42 H42A 0.9400 . ?
C43 C44 1.386(7) . ?
C43 H43A 0.9400 . ?
C44 C45 1.385(7) . ?
C45 C46 1.387(7) . ?
C45 H45A 0.9400 . ?
C46 H46A 0.9400 . ?
C47 H47A 0.9700 . ?
C47 H47B 0.9700 . ?
C47 H47C 0.9700 . ?
C50 H50A 0.9400 . ?
C51 C56 1.373(7) . ?
C51 C52 1.394(7) . ?
C52 C53 1.382(8) . ?
C52 H52A 0.9400 . ?
C53 C54 1.381(11) . ?
C53 H53A 0.9400 . ?
C54 C55 1.363(10) . ?
C55 C56 1.384(7) . ?
C55 H55A 0.9400 . ?
C56 H56A 0.9400 . ?
C57 H57A 0.9700 . ?
C57 H57B 0.9700 . ?
C57 H57C 0.9700 . ?
C61 C62 1.378(7) . ?
C61 C66 1.395(7) . ?
C62 C63 1.386(7) . ?
C62 H62A 0.9400 . ?
C63 C64 1.383(9) . ?
C63 H63A 0.9400 . ?
C64 C65 1.388(10) . ?
C65 C66 1.367(7) . ?
C65 H65A 0.9400 . ?
C66 H66A 0.9400 . ?
C67 H67A 0.9700 . ?
C67 H67B 0.9700 . ?
C67 H67C 0.9700 . ?
C70 H70A 0.9400 . ?
C71 C72 1.386(7) . ?
C71 C76 1.405(6) . ?
C72 C73 1.375(7) . ?
C72 H72A 0.9400 . ?
C73 C74 1.382(7) . ?
C73 H73A 0.9400 . ?
C74 C75 1.380(7) . ?
C75 C76 1.367(6) . ?
C75 H75A 0.9400 . ?
C76 H76A 0.9400 . ?
C77 H77A 0.9700 . ?
C77 H77B 0.9700 . ?
C77 H77C 0.9700 . ?
C81 C86 1.367(7) . ?
C81 C82 1.380(7) . ?
C82 C83 1.385(8) . ?
C82 H82A 0.9400 . ?
C83 C84 1.352(9) . ?
C83 H83A 0.9400 . ?
C84 C85 1.365(8) . ?
C85 C86 1.386(7) . ?
C85 H85A 0.9400 . ?
C86 H86A 0.9400 . ?
C87 H87A 0.9700 . ?
C87 H87B 0.9700 . ?
C87 H87C 0.9700 . ?
C90 H90A 0.9400 . ?
C91 C92 1.374(7) . ?
C91 C96 1.391(7) . ?
C92 C93 1.391(7) . ?
C92 H92A 0.9400 . ?
C93 C94 1.378(8) . ?
C93 H93A 0.9400 . ?
C94 C95 1.387(9) . ?
C95 C96 1.379(8) . ?
C95 H95A 0.9400 . ?
C96 H96A 0.9400 . ?
C97 H97A 0.9700 . ?
C97 H97B 0.9700 . ?
C97 H97C 0.9700 . ?
C110 H11A 0.9400 . ?
C111 C116 1.382(7) . ?
C111 C112 1.392(7) . ?
C112 C113 1.386(8) . ?
C112 H11B 0.9400 . ?
C113 C114 1.376(8) . ?
C113 H11C 0.9400 . ?
C114 C115 1.389(8) . ?
C115 C116 1.380(8) . ?
C115 H11D 0.9400 . ?
C116 H11E 0.9400 . ?
C117 H11F 0.9700 . ?
C117 H11G 0.9700 . ?
C117 H11H 0.9700 . ?
C121 C122 1.3900 . ?
C121 C126 1.3900 . ?
C122 C123 1.3900 . ?
C122 H12A 0.9400 . ?
C123 C124 1.3900 . ?
C123 H12B 0.9400 . ?
C124 O12 1.374(7) . ?
C124 C125 1.3900 . ?
C125 C126 1.3900 . ?
C125 H12C 0.9400 . ?
C126 H12D 0.9400 . ?
O12 C127 1.297(16) . ?
C127 H12E 0.9700 . ?
C127 H12F 0.9700 . ?
C127 H12G 0.9700 . ?
C141 C142 1.3900 . ?
C141 C146 1.3900 . ?
C142 C143 1.3900 . ?
C142 H14A 0.9400 . ?
C143 C144 1.3900 . ?
C143 H14B 0.9400 . ?
C144 O14 1.378(8) . ?
C144 C145 1.3900 . ?
C145 C146 1.3900 . ?
C145 H14C 0.9400 . ?
C146 H14D 0.9400 . ?
O14 C147 1.280(17) . ?
C147 H14E 0.9700 . ?
C147 H14F 0.9700 . ?
C147 H14G 0.9700 . ?
C101 C102 1.3900 . ?
C101 C106 1.3900 . ?
C102 C103 1.3900 . ?
C102 H10B 0.9400 . ?
C103 C104 1.3900 . ?
C103 H10C 0.9400 . ?
C104 O10 1.378(7) . ?
C104 C105 1.3900 . ?
C105 C106 1.3900 . ?
C105 H10D 0.9400 . ?
C106 H10E 0.9400 . ?
O10 C107 1.361(14) . ?
C107 H10F 0.9700 . ?
C107 H10G 0.9700 . ?
C107 H10H 0.9700 . ?
C131 C132 1.3900 . ?
C131 C136 1.3900 . ?
C132 C133 1.3900 . ?
C132 H13A 0.9400 . ?
C133 C134 1.3900 . ?
C133 H13B 0.9400 . ?
C134 O13 1.376(7) . ?
C134 C135 1.3900 . ?
C135 C136 1.3900 . ?
C135 H13C 0.9400 . ?
C136 H13D 0.9400 . ?
O13 C137 1.360(14) . ?
C137 H13E 0.9700 . ?
C137 H13F 0.9700 . ?
C137 H13G 0.9700 . ?
Cl2 Cl2 1.63(3) 2_756 ?
Cl2 C1S 1.776(10) . ?
C1S Cl1 1.785(10) . ?
C1S H1S1 0.9800 . ?
C1S H1S2 0.9800 . ?
